data_7241299
loop_
_publ_author_name
'Ju, Huiyeong'
'Lee, Jai Young'
'Lee, Shim Sung'

_publ_section_title
;
 Influence of anion and mole-ratio on the formation of 2-D coordination
 networks of thiacalix[4]-bis-monothiacrown-5
;
_journal_name_full CrystEngComm
_journal_paper_doi 10.1039/D0CE01198C
_journal_year 2020
_chemical_formula_moiety 'C60 H66 Ag O12 S9, F6 P'
_chemical_formula_sum 'C60 H66 Ag F6 O12 P S9'
_chemical_formula_weight 1520.50
_space_group_crystal_system trigonal
_space_group_IT_number 167
_space_group_name_Hall '-R 3 2"c'
_space_group_name_H-M_alt 'R -3 c :H'
_atom_sites_solution_hydrogens geom
_audit_creation_method SHELXL-2014/7
_audit_update_record
;
2020-06-08 deposited with the CCDC.	2020-09-24 downloaded from the CCDC.
;
_cell_angle_alpha 90
_cell_angle_beta 90
_cell_angle_gamma 120
_cell_formula_units_Z 12
_cell_length_a 21.9383(2)
_cell_length_b 21.9383(2)
_cell_length_c 46.0355(5)
_cell_measurement_reflns_used 9345
_cell_measurement_temperature 173(2)
_cell_measurement_theta_max 28.16
_cell_measurement_theta_min 2.32
_cell_volume 19188.0(3)
_computing_cell_refinement 'Bruker SAINT'
_computing_data_collection 'Bruker APEX2'
_computing_data_reduction 'Bruker SAINT'
_computing_molecular_graphics 'Bruker SHELXTL'
_computing_publication_material 'Bruker SHELXTL'
_computing_structure_refinement 'SHELXL-2014/7 (Sheldrick, 2014)'
_computing_structure_solution 'SHELXS-97 (Sheldrick 2008)'
_diffrn_ambient_temperature 173(2)
_diffrn_measured_fraction_theta_full 1.000
_diffrn_measured_fraction_theta_max 1.000
_diffrn_measurement_device_type 'Bruker APEX-II CCD'
_diffrn_measurement_method '\f and \w scans'
_diffrn_radiation_type MoK\a
_diffrn_radiation_wavelength 0.71073
_diffrn_reflns_av_R_equivalents 0.0413
_diffrn_reflns_av_unetI/netI 0.0156
_diffrn_reflns_Laue_measured_fraction_full 1.000
_diffrn_reflns_Laue_measured_fraction_max 1.000
_diffrn_reflns_limit_h_max 27
_diffrn_reflns_limit_h_min -27
_diffrn_reflns_limit_k_max 27
_diffrn_reflns_limit_k_min -27
_diffrn_reflns_limit_l_max 56
_diffrn_reflns_limit_l_min -53
_diffrn_reflns_number 63688
_diffrn_reflns_point_group_measured_fraction_full 1.000
_diffrn_reflns_point_group_measured_fraction_max 1.000
_diffrn_reflns_theta_full 25.242
_diffrn_reflns_theta_max 25.997
_diffrn_reflns_theta_min 1.390
_exptl_absorpt_coefficient_mu 0.712
_exptl_absorpt_correction_T_max 0.7457
_exptl_absorpt_correction_T_min 0.7013
_exptl_absorpt_correction_type multi-scan
_exptl_crystal_colour colourless
_exptl_crystal_density_diffrn 1.579
_exptl_crystal_description block
_exptl_crystal_F_000 9384
_exptl_crystal_size_max 0.294
_exptl_crystal_size_mid 0.191
_exptl_crystal_size_min 0.175
_refine_diff_density_max 1.308
_refine_diff_density_min -0.915
_refine_diff_density_rms 0.063
_refine_ls_extinction_method none
_refine_ls_goodness_of_fit_ref 1.053
_refine_ls_hydrogen_treatment constr
_refine_ls_matrix_type full
_refine_ls_number_parameters 278
_refine_ls_number_reflns 4205
_refine_ls_number_restraints 2
_refine_ls_restrained_S_all 1.059
_refine_ls_R_factor_all 0.0374
_refine_ls_R_factor_gt 0.0306
_refine_ls_shift/su_max 0.001
_refine_ls_shift/su_mean 0.000
_refine_ls_structure_factor_coef Fsqd
_refine_ls_weighting_details 'w=1/[\s^2^(Fo^2^)+(0.0333P)^2^+68.6431P] where P=(Fo^2^+2Fc^2^)/3'
_refine_ls_weighting_scheme calc
_refine_ls_wR_factor_gt 0.0739
_refine_ls_wR_factor_ref 0.0805
_reflns_Friedel_coverage 0.000
_reflns_number_gt 3633
_reflns_number_total 4205
_reflns_threshold_expression 'I > 2\s(I)'
_cod_data_source_file d0ce01198c2.cif
_cod_data_source_block 1
_cod_original_cell_volume 19188.0(4)
_cod_database_code 7241299
_shelx_shelxl_version_number 2014/7
_shelx_space_group_comment
; 
The symmetry employed for this shelxl refinement is uniquely defined 
by the following loop, which should always be used as a source of 
symmetry information in preference to the above space-group names. 
They are only intended as comments. 
;
_shelx_estimated_absorpt_t_min 0.818
_shelx_estimated_absorpt_t_max 0.885

loop_
_space_group_symop_operation_xyz
'x, y, z'
'-y, x-y, z'
'-x+y, -x, z'
'y, x, -z+1/2'
'x-y, -y, -z+1/2'
'-x, -x+y, -z+1/2'
'x+2/3, y+1/3, z+1/3'
'-y+2/3, x-y+1/3, z+1/3'
'-x+y+2/3, -x+1/3, z+1/3'
'y+2/3, x+1/3, -z+5/6'
'x-y+2/3, -y+1/3, -z+5/6'
'-x+2/3, -x+y+1/3, -z+5/6'
'x+1/3, y+2/3, z+2/3'
'-y+1/3, x-y+2/3, z+2/3'
'-x+y+1/3, -x+2/3, z+2/3'
'y+1/3, x+2/3, -z+7/6'
'x-y+1/3, -y+2/3, -z+7/6'
'-x+1/3, -x+y+2/3, -z+7/6'
'-x, -y, -z'
'y, -x+y, -z'
'x-y, x, -z'
'-y, -x, z-1/2'
'-x+y, y, z-1/2'
'x, x-y, z-1/2'
'-x+2/3, -y+1/3, -z+1/3'
'y+2/3, -x+y+1/3, -z+1/3'
'x-y+2/3, x+1/3, -z+1/3'
'-y+2/3, -x+1/3, z-1/6'
'-x+y+2/3, y+1/3, z-1/6'
'x+2/3, x-y+1/3, z-1/6'
'-x+1/3, -y+2/3, -z+2/3'
'y+1/3, -x+y+2/3, -z+2/3'
'x-y+1/3, x+2/3, -z+2/3'
'-y+1/3, -x+2/3, z+1/6'
'-x+y+1/3, y+2/3, z+1/6'
'x+1/3, x-y+2/3, z+1/6'

loop_
_atom_site_label
_atom_site_type_symbol
_atom_site_fract_x
_atom_site_fract_y
_atom_site_fract_z
_atom_site_U_iso_or_equiv
_atom_site_adp_type
_atom_site_occupancy
_atom_site_site_symmetry_order
_atom_site_calc_flag
_atom_site_refinement_flags_posn
_atom_site_refinement_flags_adp
_atom_site_refinement_flags_occupancy
_atom_site_disorder_assembly
_atom_site_disorder_group
Ag1 Ag 0.3333 0.6667 0.02339(2) 0.03303(10) Uani 1 3 d S T P . .
S1 S 0.25403(3) 0.92070(3) 0.0833 0.02816(18) Uani 1 2 d S T P . .
S2 S 0.11903(3) 0.69336(3) 0.15943(2) 0.03011(14) Uani 1 1 d . . . . .
S3 S -0.10858(4) 0.55809(4) 0.0833 0.0330(2) Uani 1 2 d S T P . .
S4 S 0.20381(3) 0.58806(3) 0.01086(2) 0.02684(13) Uani 1 1 d . . . . .
O1 O 0.19265(8) 0.76551(8) 0.10275(3) 0.0228(3) Uani 1 1 d . . . . .
O2 O 0.25385(9) 0.71046(10) 0.06104(4) 0.0387(4) Uani 1 1 d . . . . .
O3 O 0.07872(9) 0.61433(10) -0.00091(3) 0.0371(4) Uani 1 1 d . . . . .
O4 O 0.00521(8) 0.65491(8) 0.03796(3) 0.0276(3) Uani 1 1 d . . . . .
C1 C 0.20090(11) 0.87691(11) 0.11395(5) 0.0233(4) Uani 1 1 d . . . . .
C2 C 0.18771(11) 0.91808(12) 0.13315(5) 0.0263(5) Uani 1 1 d . . . . .
H2A H 0.2034 0.9659 0.1285 0.032 Uiso 1 1 calc R U . . .
C3 C 0.15207(12) 0.88996(12) 0.15879(5) 0.0271(5) Uani 1 1 d . . . . .
H3A H 0.1444 0.9187 0.1720 0.033 Uiso 1 1 calc R U . . .
C4 C 0.12751(11) 0.81995(12) 0.16518(5) 0.0266(5) Uani 1 1 d . . . . .
H4A H 0.1012 0.8002 0.1825 0.032 Uiso 1 1 calc R U . . .
C5 C 0.14091(11) 0.77799(11) 0.14653(4) 0.0233(4) Uani 1 1 d . . . . .
C6 C 0.17906(11) 0.80685(11) 0.12094(4) 0.0211(4) Uani 1 1 d . . . . .
C7 C 0.07190(11) 0.63313(11) 0.13110(5) 0.0247(5) Uani 1 1 d . . . . .
C8 C 0.09343(12) 0.58524(12) 0.12380(5) 0.0277(5) Uani 1 1 d . . . . .
H8A H 0.1351 0.5896 0.1320 0.033 Uiso 1 1 calc R U . . .
C9 C 0.05397(13) 0.53118(12) 0.10449(5) 0.0307(5) Uani 1 1 d . . . . .
H9A H 0.0677 0.4975 0.0999 0.037 Uiso 1 1 calc R U . . .
C10 C -0.00528(13) 0.52630(12) 0.09188(5) 0.0313(5) Uani 1 1 d . . . . .
H10A H -0.0315 0.4897 0.0784 0.038 Uiso 1 1 calc R U . . .
C11 C -0.02733(12) 0.57414(11) 0.09865(5) 0.0269(5) Uani 1 1 d . . . . .
C12 C 0.01008(11) 0.62653(11) 0.11949(5) 0.0243(4) Uani 1 1 d . . . . .
C13 C 0.26195(13) 0.77376(14) 0.10614(6) 0.0359(6) Uani 1 1 d . . . . .
H13A H 0.2724 0.7734 0.1270 0.043 Uiso 1 1 calc R U . . .
H13B H 0.2977 0.8196 0.0979 0.043 Uiso 1 1 calc R U . . .
C14 C 0.26561(13) 0.71593(14) 0.09113(5) 0.0341(5) Uani 1 1 d . . . . .
H14A H 0.3127 0.7218 0.0947 0.041 Uiso 1 1 calc R U . . .
H14B H 0.2306 0.6709 0.1002 0.041 Uiso 1 1 calc R U . . .
C15 C 0.18169(12) 0.66912(12) 0.05306(5) 0.0294(5) Uani 1 1 d . . . . .
H15A H 0.1718 0.6927 0.0369 0.035 Uiso 1 1 calc R U . . .
H15B H 0.1521 0.6664 0.0698 0.035 Uiso 1 1 calc R U . . .
C16 C 0.16160(12) 0.59519(12) 0.04375(5) 0.0272(5) Uani 1 1 d . . . . .
H16A H 0.1100 0.5681 0.0408 0.033 Uiso 1 1 calc R U . . .
H16B H 0.1729 0.5725 0.0598 0.033 Uiso 1 1 calc R U . . .
C17 C 0.19270(12) 0.64300(13) -0.01561(5) 0.0301(5) Uani 1 1 d . . . . .
H17A H 0.2110 0.6905 -0.0072 0.036 Uiso 1 1 calc R U . . .
H17B H 0.2218 0.6479 -0.0329 0.036 Uiso 1 1 calc R U . . .
C18 C 0.11839(13) 0.61636(14) -0.02539(5) 0.0343(5) Uani 1 1 d . . . . .
H18A H 0.1170 0.6480 -0.0404 0.041 Uiso 1 1 calc R U . . .
H18B H 0.0987 0.5687 -0.0338 0.041 Uiso 1 1 calc R U . . .
C19 C 0.00956(13) 0.59995(14) -0.00690(5) 0.0347(5) Uani 1 1 d . . . . .
H19A H -0.0157 0.5568 -0.0188 0.042 Uiso 1 1 calc R U . . .
H19B H 0.0108 0.6396 -0.0177 0.042 Uiso 1 1 calc R U . . .
C20 C -0.02659(12) 0.59006(12) 0.02180(5) 0.0312(5) Uani 1 1 d . . . . .
H20A H -0.0770 0.5739 0.0186 0.037 Uiso 1 1 calc R U . . .
H20B H -0.0234 0.5534 0.0331 0.037 Uiso 1 1 calc R U . . .
P1 P 0.3333 0.6667 0.1667 0.0215(3) Uani 1 6 d S T P . .
F1 F 0.26479(7) 0.62803(8) 0.14668(3) 0.0368(3) Uani 1 1 d . . . . .
P2 P 0.3333 0.6667 -0.0833 0.0365(4) Uani 1 6 d DS T P . .
F2 F 0.3333 0.6667 -0.04871(6) 0.0518(7) Uani 1 3 d S T P . .
F3 F 0.26150(15) 0.59483(15) -0.0833 0.179(7) Uani 0.6667 2 d DS T P . .
F4 F 0.2780(5) 0.6906(4) -0.08251(16) 0.075(3) Uani 0.3333 1 d . . P . .

loop_
_atom_site_aniso_label
_atom_site_aniso_U_11
_atom_site_aniso_U_22
_atom_site_aniso_U_33
_atom_site_aniso_U_23
_atom_site_aniso_U_13
_atom_site_aniso_U_12
Ag1 0.02955(12) 0.02955(12) 0.03998(19) 0.000 0.000 0.01478(6)
S1 0.0220(3) 0.0220(3) 0.0327(4) 0.00112(16) -0.00112(16) 0.0052(3)
S2 0.0343(3) 0.0272(3) 0.0256(3) 0.0036(2) -0.0090(2) 0.0130(3)
S3 0.0263(3) 0.0263(3) 0.0332(4) 0.00697(18) -0.00697(18) 0.0033(3)
S4 0.0289(3) 0.0230(3) 0.0299(3) -0.0014(2) 0.0003(2) 0.0140(2)
O1 0.0220(7) 0.0228(7) 0.0252(8) -0.0045(6) -0.0049(6) 0.0123(6)
O2 0.0288(9) 0.0469(11) 0.0323(9) -0.0095(8) 0.0009(7) 0.0129(8)
O3 0.0294(9) 0.0577(12) 0.0277(9) -0.0022(8) -0.0040(7) 0.0244(9)
O4 0.0204(8) 0.0256(8) 0.0350(9) -0.0003(6) -0.0047(6) 0.0103(6)
C1 0.0190(10) 0.0224(11) 0.0265(11) -0.0023(8) -0.0064(8) 0.0089(9)
C2 0.0230(11) 0.0219(11) 0.0336(12) -0.0067(9) -0.0099(9) 0.0110(9)
C3 0.0244(11) 0.0327(12) 0.0275(11) -0.0115(9) -0.0103(9) 0.0167(10)
C4 0.0215(11) 0.0365(13) 0.0219(11) -0.0046(9) -0.0061(8) 0.0145(10)
C5 0.0196(10) 0.0250(11) 0.0235(11) -0.0019(8) -0.0086(8) 0.0097(9)
C6 0.0195(10) 0.0229(10) 0.0223(10) -0.0049(8) -0.0069(8) 0.0116(9)
C7 0.0262(11) 0.0213(11) 0.0219(11) 0.0067(8) 0.0008(8) 0.0084(9)
C8 0.0268(11) 0.0277(12) 0.0278(11) 0.0116(9) 0.0049(9) 0.0129(10)
C9 0.0411(14) 0.0260(12) 0.0277(11) 0.0082(9) 0.0075(10) 0.0189(11)
C10 0.0424(14) 0.0227(11) 0.0234(11) 0.0034(9) -0.0002(10) 0.0121(11)
C11 0.0282(12) 0.0233(11) 0.0241(11) 0.0062(8) -0.0021(9) 0.0090(9)
C12 0.0270(11) 0.0191(10) 0.0237(11) 0.0075(8) 0.0011(8) 0.0091(9)
C13 0.0283(12) 0.0430(14) 0.0446(15) -0.0164(11) -0.0145(10) 0.0240(11)
C14 0.0307(13) 0.0496(15) 0.0304(12) -0.0058(11) -0.0062(10) 0.0264(12)
C15 0.0245(11) 0.0327(12) 0.0287(12) -0.0056(9) -0.0003(9) 0.0126(10)
C16 0.0278(12) 0.0276(12) 0.0240(11) 0.0044(9) 0.0017(9) 0.0121(10)
C17 0.0337(13) 0.0317(12) 0.0257(12) 0.0039(9) 0.0051(9) 0.0168(11)
C18 0.0413(14) 0.0408(14) 0.0241(12) -0.0019(10) -0.0030(10) 0.0230(12)
C19 0.0305(13) 0.0407(14) 0.0350(13) -0.0045(10) -0.0116(10) 0.0193(11)
C20 0.0251(12) 0.0271(12) 0.0401(13) -0.0018(10) -0.0060(10) 0.0119(10)
P1 0.0243(4) 0.0243(4) 0.0160(6) 0.000 0.000 0.0122(2)
F1 0.0330(8) 0.0416(8) 0.0328(7) -0.0064(6) -0.0114(6) 0.0163(7)
P2 0.0431(6) 0.0431(6) 0.0235(8) 0.000 0.000 0.0215(3)
F2 0.0640(12) 0.0640(12) 0.0273(14) 0.000 0.000 0.0320(6)
F3 0.132(6) 0.132(6) 0.075(5) -0.014(6) 0.014(6) -0.082(7)
F4 0.150(8) 0.111(9) 0.031(3) 0.018(9) 0.019(8) 0.115(9)

loop_
_atom_type_symbol
_atom_type_description
_atom_type_scat_dispersion_real
_atom_type_scat_dispersion_imag
_atom_type_scat_source
C C 0.0033 0.0016 'International Tables Vol C Tables 4.2.6.8 and 6.1.1.4'
H H 0.0000 0.0000 'International Tables Vol C Tables 4.2.6.8 and 6.1.1.4'
O O 0.0106 0.0060 'International Tables Vol C Tables 4.2.6.8 and 6.1.1.4'
F F 0.0171 0.0103 'International Tables Vol C Tables 4.2.6.8 and 6.1.1.4'
P P 0.1023 0.0942 'International Tables Vol C Tables 4.2.6.8 and 6.1.1.4'
S S 0.1246 0.1234 'International Tables Vol C Tables 4.2.6.8 and 6.1.1.4'
Ag Ag -0.8971 1.1015 'International Tables Vol C Tables 4.2.6.8 and 6.1.1.4'

loop_
_geom_angle_atom_site_label_1
_geom_angle_atom_site_label_2
_geom_angle_atom_site_label_3
_geom_angle
_geom_angle_site_symmetry_1
_geom_angle_site_symmetry_3
_geom_angle_publ_flag
S4 Ag1 S4 115.018(11) 3_565 2_665 ?
S4 Ag1 S4 115.019(11) 3_565 . ?
S4 Ag1 S4 115.018(11) 2_665 . ?
C1 S1 C1 106.37(14) 16_454 . ?
C5 S2 C7 106.60(10) . . ?
C11 S3 C11 106.34(14) . 16_454 ?
C17 S4 C16 104.96(11) . . ?
C17 S4 Ag1 100.22(8) . . ?
C16 S4 Ag1 101.33(8) . . ?
C6 O1 C13 114.43(16) . . ?
C14 O2 C15 114.05(18) . . ?
C18 O3 C19 115.30(18) . . ?
C12 O4 C20 115.33(16) 16_454 . ?
C2 C1 C6 119.9(2) . . ?
C2 C1 S1 116.48(17) . . ?
C6 C1 S1 123.27(17) . . ?
C3 C2 C1 120.5(2) . . ?
C2 C3 C4 119.9(2) . . ?
C3 C4 C5 120.6(2) . . ?
C4 C5 C6 119.7(2) . . ?
C4 C5 S2 116.72(17) . . ?
C6 C5 S2 122.92(17) . . ?
O1 C6 C1 121.16(19) . . ?
O1 C6 C5 119.54(19) . . ?
C1 C6 C5 119.28(19) . . ?
C8 C7 C12 120.5(2) . . ?
C8 C7 S2 116.64(17) . . ?
C12 C7 S2 122.18(17) . . ?
C9 C8 C7 119.9(2) . . ?
C10 C9 C8 119.9(2) . . ?
C9 C10 C11 121.1(2) . . ?
C10 C11 C12 119.2(2) . . ?
C10 C11 S3 116.93(17) . . ?
C12 C11 S3 123.37(18) . . ?
O4 C12 C7 118.73(19) 16_454 . ?
O4 C12 C11 122.2(2) 16_454 . ?
C7 C12 C11 119.1(2) . . ?
O1 C13 C14 110.24(19) . . ?
O2 C14 C13 116.6(2) . . ?
O2 C15 C16 113.00(19) . . ?
C15 C16 S4 116.03(16) . . ?
C18 C17 S4 115.08(17) . . ?
O3 C18 C17 107.80(18) . . ?
O3 C19 C20 106.93(18) . . ?
O4 C20 C19 110.64(19) . . ?
F1 P1 F1 90.14(7) . 3_565 ?
F1 P1 F1 90.14(7) . 2_665 ?
F1 P1 F1 90.14(7) 3_565 2_665 ?
F1 P1 F1 89.86(7) . 27 ?
F1 P1 F1 180.0 3_565 27 ?
F1 P1 F1 89.86(7) 2_665 27 ?
F1 P1 F1 180.0 . 25_565 ?
F1 P1 F1 89.86(7) 3_565 25_565 ?
F1 P1 F1 89.86(7) 2_665 25_565 ?
F1 P1 F1 90.14(7) 27 25_565 ?
F1 P1 F1 89.86(7) . 26_455 ?
F1 P1 F1 89.86(7) 3_565 26_455 ?
F1 P1 F1 180.0 2_665 26_455 ?
F1 P1 F1 90.13(7) 27 26_455 ?
F1 P1 F1 90.13(7) 25_565 26_455 ?
F4 P2 F4 154.2(6) 10_454 . ?
F4 P2 F4 85.8(6) 10_454 3_565 ?
F4 P2 F4 119.94(2) . 3_565 ?
F4 P2 F4 34.3(6) 10_454 2_665 ?
F4 P2 F4 119.94(2) . 2_665 ?
F4 P2 F4 119.94(2) 3_565 2_665 ?
F4 P2 F4 119.95(2) 10_454 12_554 ?
F4 P2 F4 85.8(6) . 12_554 ?
F4 P2 F4 34.3(6) 3_565 12_554 ?
F4 P2 F4 154.2(6) 2_665 12_554 ?
F4 P2 F4 119.94(2) 10_454 11_564 ?
F4 P2 F4 34.3(6) . 11_564 ?
F4 P2 F4 154.2(6) 3_565 11_564 ?
F4 P2 F4 85.8(6) 2_665 11_564 ?
F4 P2 F4 119.93(2) 12_554 11_564 ?
F4 P2 F3 162.8(3) 10_454 3_565 ?
F4 P2 F3 42.9(3) . 3_565 ?
F4 P2 F3 77.1(3) 3_565 3_565 ?
F4 P2 F3 162.8(3) 2_665 3_565 ?
F4 P2 F3 42.9(3) 12_554 3_565 ?
F4 P2 F3 77.1(3) 11_564 3_565 ?
F4 P2 F3 77.1(3) 10_454 . ?
F4 P2 F3 77.1(3) . . ?
F4 P2 F3 162.8(3) 3_565 . ?
F4 P2 F3 42.9(3) 2_665 . ?
F4 P2 F3 162.8(3) 12_554 . ?
F4 P2 F3 42.9(3) 11_564 . ?
F3 P2 F3 120.002(1) 3_565 . ?
F4 P2 F3 42.9(3) 10_454 2_665 ?
F4 P2 F3 162.8(3) . 2_665 ?
F4 P2 F3 42.9(3) 3_565 2_665 ?
F4 P2 F3 77.1(3) 2_665 2_665 ?
F4 P2 F3 77.1(3) 12_554 2_665 ?
F4 P2 F3 162.8(3) 11_564 2_665 ?
F3 P2 F3 120.0 3_565 2_665 ?
F3 P2 F3 119.998(1) . 2_665 ?
F4 P2 F2 91.4(3) 10_454 . ?
F4 P2 F2 88.6(3) . . ?
F4 P2 F2 88.6(3) 3_565 . ?
F4 P2 F2 88.6(3) 2_665 . ?
F4 P2 F2 91.4(3) 12_554 . ?
F4 P2 F2 91.4(3) 11_564 . ?
F3 P2 F2 90.0 3_565 . ?
F3 P2 F2 90.0 . . ?
F3 P2 F2 90.0 2_665 . ?
F4 P2 F2 88.6(3) 10_454 10_454 ?
F4 P2 F2 91.4(3) . 10_454 ?
F4 P2 F2 91.4(3) 3_565 10_454 ?
F4 P2 F2 91.4(3) 2_665 10_454 ?
F4 P2 F2 88.6(3) 12_554 10_454 ?
F4 P2 F2 88.6(3) 11_564 10_454 ?
F3 P2 F2 90.0 3_565 10_454 ?
F3 P2 F2 90.0 . 10_454 ?
F3 P2 F2 90.0 2_665 10_454 ?
F2 P2 F2 180.0 . 10_454 ?
F4 F3 F4 134.2(8) 2_665 11_564 ?
F4 F3 P2 67.1(4) 2_665 . ?
F4 F3 P2 67.1(4) 11_564 . ?
F4 F4 F3 142.4(4) 11_564 3_565 ?
F4 F4 P2 72.8(3) 11_564 . ?
F3 F4 P2 70.0(5) 3_565 . ?

loop_
_geom_bond_atom_site_label_1
_geom_bond_atom_site_label_2
_geom_bond_distance
_geom_bond_site_symmetry_2
_geom_bond_publ_flag
Ag1 S4 2.5458(6) 3_565 ?
Ag1 S4 2.5458(6) 2_665 ?
Ag1 S4 2.5458(6) . ?
S1 C1 1.774(2) 16_454 ?
S1 C1 1.774(2) . ?
S2 C5 1.772(2) . ?
S2 C7 1.775(2) . ?
S3 C11 1.781(2) . ?
S3 C11 1.781(2) 16_454 ?
S4 C17 1.814(2) . ?
S4 C16 1.822(2) . ?
O1 C6 1.372(2) . ?
O1 C13 1.447(3) . ?
O2 C14 1.403(3) . ?
O2 C15 1.424(3) . ?
O3 C18 1.411(3) . ?
O3 C19 1.414(3) . ?
O4 C12 1.370(3) 16_454 ?
O4 C20 1.439(3) . ?
C1 C2 1.394(3) . ?
C1 C6 1.400(3) . ?
C2 C3 1.379(3) . ?
C3 C4 1.381(3) . ?
C4 C5 1.394(3) . ?
C5 C6 1.400(3) . ?
C7 C8 1.391(3) . ?
C7 C12 1.396(3) . ?
C8 C9 1.385(3) . ?
C9 C10 1.378(3) . ?
C10 C11 1.393(3) . ?
C11 C12 1.404(3) . ?
C12 O4 1.369(3) 16_454 ?
C13 C14 1.482(3) . ?
C15 C16 1.514(3) . ?
C17 C18 1.500(3) . ?
C19 C20 1.500(3) . ?
P1 F1 1.5973(13) . ?
P1 F1 1.5974(13) 3_565 ?
P1 F1 1.5974(13) 2_665 ?
P1 F1 1.5974(13) 27 ?
P1 F1 1.5974(13) 25_565 ?
P1 F1 1.5975(13) 26_455 ?
P2 F4 1.545(8) 10_454 ?
P2 F4 1.545(8) . ?
P2 F4 1.545(8) 3_565 ?
P2 F4 1.545(7) 2_665 ?
P2 F4 1.545(8) 12_554 ?
P2 F4 1.545(8) 11_564 ?
P2 F3 1.576(3) 3_565 ?
P2 F3 1.576(3) . ?
P2 F3 1.576(3) 2_665 ?
P2 F2 1.594(3) . ?
P2 F2 1.594(3) 10_454 ?
F3 F4 1.142(8) 2_665 ?
F3 F4 1.142(8) 11_564 ?
F4 F4 0.911(14) 11_564 ?
F4 F3 1.142(8) 3_565 ?
